data_1509786
loop_
_publ_author_name
'Casan-Pastor, N.'
'Fraxedas, J.'
'Gomez-Romero, P.'
'Oro, J.'
'Munoz-Rojas, D.'

_publ_section_title
;
 Structural study of electrochemically-synthesized Ag2 Cu2 O4. A novel
 oxide sensitive to irradiation
;
_journal_name_full 'Crystal Engineering'
_journal_page_first 459
_journal_page_last 467
_journal_paper_doi 10.1016/S1463-0184(02)00057-6
_journal_volume 5
_journal_year 2002
_chemical_formula_sum 'Ag2 Cu2 O4'
_space_group_IT_number 12
_symmetry_space_group_name_Hall '-C 2y'
_symmetry_space_group_name_H-M 'C 1 2/m 1'
_cell_angle_alpha 90
_cell_angle_beta 107.922
_cell_angle_gamma 90
_cell_formula_units_Z 1
_cell_length_a 6.054
_cell_length_b 2.7997
_cell_length_c 5.851
_cell_volume 94.359
_citation_journal_id_ASTM CRYEF8
_cod_data_source_file silver2-3_53.cif
_cod_data_source_block Ag2Cu2O4
_cod_original_cell_volume 94.35871
_cod_database_code 1509786

loop_
_symmetry_equiv_pos_as_xyz
x,y,z
-x,y,-z
-x,-y,-z
x,-y,z
x+1/2,y+1/2,z
-x+1/2,y+1/2,-z
-x+1/2,-y+1/2,-z
x+1/2,-y+1/2,z

loop_
_atom_site_label
_atom_site_type_symbol
_atom_site_fract_x
_atom_site_fract_y
_atom_site_fract_z
_atom_site_occupancy
_atom_site_U_iso_or_equiv
Ag1 Ag+1 0 0 0 0.5 0.0
Cu1 Cu+2 0 0.5 0.5 1 0.0
Ag2 Ag+3 0 0 0 0.5 0.0
O1 O-2 0.856 0 0.312 1 0.0
